data_7209645
loop_
_publ_author_name
'Jin, Hongjian'
'Plonka, Anna M.'
'Parise, John B.'
'Goroff, Nancy S.'

_publ_section_title
;
 Pressure induced topochemical polymerization of diiodobutadiyne: a
 single-crystal-to-single-crystal transformation
;
_journal_issue 16
_journal_name_full CrystEngComm
_journal_page_first 3106
_journal_paper_doi 10.1039/c3ce26851a
_journal_volume 15
_journal_year 2013
_chemical_formula_sum 'C18 H14 I2 N4 O2'
_chemical_formula_weight 572.13
_chemical_name_common 'PIDA cocrystal with oxalamide host'
_chemical_name_systematic
;
?
;
_space_group_IT_number 2
_symmetry_cell_setting triclinic
_symmetry_space_group_name_Hall '-P 1'
_symmetry_space_group_name_H-M 'P -1'
_atom_sites_solution_hydrogens geom
_atom_sites_solution_primary direct
_atom_sites_solution_secondary difmap
_audit_creation_date 11/12/2012
_audit_creation_method 'from SHELXL97 CIF and IUCr SHELXL97-template'
_cell_angle_alpha 100.542(5)
_cell_angle_beta 82.986(5)
_cell_angle_gamma 97.144(5)
_cell_formula_units_Z 1
_cell_length_a 4.9330(3)
_cell_length_b 8.4214(5)
_cell_length_c 12.3642(8)
_cell_measurement_temperature 100(2)
_cell_volume 498.45(5)
_computing_structure_refinement 'SHELXL-97 (Sheldrick, 1997)'
_diffrn_ambient_temperature 100(2)
_diffrn_measured_fraction_theta_full 0.998
_diffrn_measured_fraction_theta_max 0.998
_diffrn_radiation_monochromator graphite
_diffrn_radiation_source 'fine-focus sealed tube'
_diffrn_radiation_type MoK\a
_diffrn_radiation_wavelength 0.71073
_diffrn_reflns_av_R_equivalents 0.0794
_diffrn_reflns_av_sigmaI/netI 0.0474
_diffrn_reflns_limit_h_max 6
_diffrn_reflns_limit_h_min -6
_diffrn_reflns_limit_k_max 10
_diffrn_reflns_limit_k_min -10
_diffrn_reflns_limit_l_max 15
_diffrn_reflns_limit_l_min -15
_diffrn_reflns_number 13901
_diffrn_reflns_theta_full 26.37
_diffrn_reflns_theta_max 26.37
_diffrn_reflns_theta_min 3.83
_exptl_absorpt_coefficient_mu 3.174
_exptl_absorpt_correction_T_max 0.7420
_exptl_absorpt_correction_T_min 0.2998
_exptl_absorpt_correction_type multi-scan
_exptl_absorpt_process_details CrysAlisPRO
_exptl_crystal_colour black
_exptl_crystal_density_diffrn 1.906
_exptl_crystal_density_method 'not measured'
_exptl_crystal_description needle
_exptl_crystal_F_000 272
_exptl_crystal_size_max 0.15
_exptl_crystal_size_mid 0.05
_exptl_crystal_size_min 0.03
_refine_diff_density_max 1.511
_refine_diff_density_min -1.031
_refine_diff_density_rms 0.156
_refine_ls_extinction_method none
_refine_ls_goodness_of_fit_ref 1.050
_refine_ls_hydrogen_treatment constr
_refine_ls_matrix_type full
_refine_ls_number_parameters 118
_refine_ls_number_reflns 2038
_refine_ls_number_restraints 15
_refine_ls_restrained_S_all 1.062
_refine_ls_R_factor_all 0.1125
_refine_ls_R_factor_gt 0.0673
_refine_ls_shift/su_max 0.000
_refine_ls_shift/su_mean 0.000
_refine_ls_structure_factor_coef Fsqd
_refine_ls_weighting_details 'calc w=1/[\s^2^(Fo^2^)+(0.1060P)^2^+1.5117P] where P=(Fo^2^+2Fc^2^)/3'
_refine_ls_weighting_scheme calc
_refine_ls_wR_factor_gt 0.1787
_refine_ls_wR_factor_ref 0.2064
_reflns_number_gt 1220
_reflns_number_total 2038
_reflns_threshold_expression >2sigma(I)
_cod_data_source_file c3ce26851a.txt
_cod_data_source_block 1
_cod_database_code 7209645

loop_
_symmetry_equiv_pos_as_xyz
'x, y, z'
'-x, -y, -z'

loop_
_atom_site_label
_atom_site_type_symbol
_atom_site_fract_x
_atom_site_fract_y
_atom_site_fract_z
_atom_site_U_iso_or_equiv
_atom_site_adp_type
_atom_site_occupancy
_atom_site_symmetry_multiplicity
_atom_site_calc_flag
_atom_site_refinement_flags
I1 I 0.43319(16) 0.74718(9) 0.58459(8) 0.0863(5) Uani 1 1 d .
O1 O -0.7244(17) 0.0489(12) 0.9163(7) 0.086(2) Uani 1 1 d .
N2 N -0.2666(18) 0.0687(11) 0.8935(8) 0.069(2) Uani 1 1 d .
H2 H -0.1231 0.0573 0.9233 0.082 Uiso 1 1 calc R
C3 C -0.008(4) 0.631(2) 0.8141(16) 0.128(6) Uani 1 1 d D
H3 H 0.0434 0.7424 0.8188 0.154 Uiso 1 1 calc R
C6 C -0.149(2) 0.3089(14) 0.7997(10) 0.071(3) Uani 1 1 d D
C1 C 0.5860(19) 0.9533(12) 0.5131(9) 0.059(2) Uani 1 1 d .
C8 C -0.229(3) 0.1254(15) 0.7900(10) 0.074(3) Uani 1 1 d .
H8A H -0.3974 0.0972 0.7548 0.089 Uiso 1 1 calc R
H8B H -0.0863 0.0694 0.7425 0.089 Uiso 1 1 calc R
C9 C -0.511(2) 0.0327(13) 0.9462(9) 0.064(3) Uani 1 1 d .
C2 C 0.8770(19) 0.9890(13) 0.5034(9) 0.060(3) Uani 1 1 d .
N1 N 0.111(3) 0.5319(19) 0.7367(14) 0.139(6) Uani 1 1 d D
C5 C -0.266(4) 0.413(3) 0.8768(18) 0.182(10) Uani 1 1 d DU
H5 H -0.4010 0.3754 0.9284 0.219 Uiso 1 1 calc R
C7 C 0.034(3) 0.3718(19) 0.7330(13) 0.122(6) Uani 1 1 d D
H7 H 0.1216 0.3008 0.6770 0.146 Uiso 1 1 calc R
C4 C -0.192(5) 0.582(3) 0.8835(19) 0.194(11) Uani 1 1 d DU
H4 H -0.2776 0.6558 0.9384 0.233 Uiso 1 1 calc R

loop_
_atom_site_aniso_label
_atom_site_aniso_U_11
_atom_site_aniso_U_22
_atom_site_aniso_U_33
_atom_site_aniso_U_23
_atom_site_aniso_U_13
_atom_site_aniso_U_12
I1 0.0801(6) 0.0700(6) 0.1169(8) 0.0505(5) -0.0060(4) -0.0076(4)
O1 0.059(5) 0.118(7) 0.090(6) 0.054(5) 0.000(4) -0.001(4)
N2 0.065(5) 0.068(6) 0.075(6) 0.031(5) -0.001(4) -0.009(4)
C3 0.161(16) 0.064(9) 0.153(16) 0.052(10) 0.037(13) -0.006(9)
C6 0.076(7) 0.065(7) 0.074(7) 0.026(6) 0.008(6) 0.007(5)
C1 0.058(6) 0.053(5) 0.067(6) 0.027(5) 0.001(4) -0.006(4)
C8 0.079(7) 0.074(7) 0.070(7) 0.029(6) -0.001(5) -0.004(6)
C9 0.062(7) 0.059(6) 0.070(7) 0.024(5) 0.004(5) -0.003(5)
C2 0.053(5) 0.065(6) 0.066(6) 0.026(5) 0.000(5) 0.000(5)
N1 0.152(13) 0.084(9) 0.171(15) 0.057(10) 0.052(11) -0.016(8)
C5 0.215(19) 0.105(13) 0.200(18) 0.059(13) 0.119(16) -0.001(12)
C7 0.143(14) 0.077(9) 0.134(14) 0.039(9) 0.052(11) 0.000(9)
C4 0.24(2) 0.106(14) 0.20(2) 0.026(14) 0.118(17) 0.014(14)

loop_
_atom_type_symbol
_atom_type_description
_atom_type_scat_dispersion_real
_atom_type_scat_dispersion_imag
_atom_type_scat_source
C C 0.0033 0.0016 'International Tables Vol C Tables 4.2.6.8 and 6.1.1.4'
H H 0.0000 0.0000 'International Tables Vol C Tables 4.2.6.8 and 6.1.1.4'
N N 0.0061 0.0033 'International Tables Vol C Tables 4.2.6.8 and 6.1.1.4'
O O 0.0106 0.0060 'International Tables Vol C Tables 4.2.6.8 and 6.1.1.4'
I I -0.4742 1.8119 'International Tables Vol C Tables 4.2.6.8 and 6.1.1.4'

loop_
_geom_angle_atom_site_label_1
_geom_angle_atom_site_label_2
_geom_angle_atom_site_label_3
_geom_angle
_geom_angle_site_symmetry_1
_geom_angle_site_symmetry_3
C9 N2 C8 123.6(10) . .
C9 N2 H2 118.2 . .
C8 N2 H2 118.2 . .
C4 C3 N1 121.5(17) . .
C4 C3 H3 119.3 . .
N1 C3 H3 119.3 . .
C7 C6 C5 114.9(14) . .
C7 C6 C8 123.1(13) . .
C5 C6 C8 122.0(12) . .
C1 C1 C2 124.0(11) 2_676 .
C1 C1 I1 120.3(9) 2_676 .
C2 C1 I1 115.5(7) . .
N2 C8 C6 114.0(10) . .
N2 C8 H8A 108.8 . .
C6 C8 H8A 108.8 . .
N2 C8 H8B 108.8 . .
C6 C8 H8B 108.8 . .
H8A C8 H8B 107.6 . .
O1 C9 N2 124.9(10) . .
O1 C9 C9 122.9(12) . 2_457
N2 C9 C9 112.2(13) . 2_457
C2 C2 C1 176.5(14) 2_776 .
C3 N1 C7 117.7(13) . .
C6 C5 C4 121.1(16) . .
C6 C5 H5 119.5 . .
C4 C5 H5 119.5 . .
C6 C7 N1 125.9(16) . .
C6 C7 H7 117.1 . .
N1 C7 H7 117.1 . .
C3 C4 C5 119.0(19) . .
C3 C4 H4 120.5 . .
C5 C4 H4 120.5 . .

loop_
_geom_bond_atom_site_label_1
_geom_bond_atom_site_label_2
_geom_bond_distance
_geom_bond_site_symmetry_2
I1 C1 2.106(9) .
O1 C9 1.189(13) .
N2 C9 1.326(13) .
N2 C8 1.429(14) .
N2 H2 0.8600 .
C3 C4 1.25(2) .
C3 N1 1.29(2) .
C3 H3 0.9300 .
C6 C7 1.279(17) .
C6 C5 1.30(2) .
C6 C8 1.532(16) .
C1 C1 1.33(2) 2_676
C1 C2 1.424(14) .
C8 H8A 0.9700 .
C8 H8B 0.9700 .
C9 C9 1.55(2) 2_457
C2 C2 1.200(19) 2_776
N1 C7 1.348(19) .
C5 C4 1.42(3) .
C5 H5 0.9300 .
C7 H7 0.9300 .
C4 H4 0.9300 .
